data_4304774
loop_
_publ_author_name
'Nguyen Hung Huy'
'Jacqueline Grewe'
'Jennifer Schroer'
'Bernd Kuhn'
'Ulrich Abram'

_publ_contact_author
;
      Ulrich Abram
      Free University of Berlin     
      Institute of Chemistry             
      Fabeckstrasse 34-36                     
      D-14195 Berlin         
      Germany                          
;
_publ_contact_author_email abram@chemie.fu-berlin.de
_publ_contact_author_fax '0049 (0)30 838 52676'
_publ_contact_author_phone '0049 (0)30 838 54002'
_publ_section_title
;
Rhenium and Technetium Complexes with Tridentate
N-[(N",N"-Dialkylamino)(thiocarbonyl)]-N'-substituted Benzamidine 
Ligands
;
_journal_name_full 'Inorganic Chemistry'
_journal_page_first 5136
_journal_page_last 5144
_journal_paper_doi 10.1021/ic702344s
_journal_volume 47
_journal_year 2008
_chemical_formula_moiety 'C20 H25 N3 O3 S'
_chemical_formula_sum 'C20 H25 N3 O3 S'
_chemical_formula_weight 387.49
_chemical_name_common Et2tcbPhCOOH
_chemical_name_systematic
;
 N-(N',N'-diethylaminothiocarbonyl)-N'-(2-carboxyphenyl)benzamidine
;
_space_group_IT_number 15
_symmetry_cell_setting monoclinic
_symmetry_space_group_name_Hall '-C 2yc'
_symmetry_space_group_name_H-M 'C 1 2/c 1'
_atom_sites_solution_hydrogens geom
_atom_sites_solution_primary direct
_atom_sites_solution_secondary difmap
_audit_creation_method SHELXL-97
_cell_angle_alpha 90.00
_cell_angle_beta 102.368(10)
_cell_angle_gamma 90.00
_cell_formula_units_Z 8
_cell_length_a 21.356(2)
_cell_length_b 10.8093(10)
_cell_length_c 18.663(2)
_cell_measurement_reflns_used 6146
_cell_measurement_temperature 200(2)
_cell_measurement_theta_max 27.67
_cell_measurement_theta_min 1.96
_cell_volume 4208.2(7)
_computing_cell_refinement 'STOE X-AREA'
_computing_data_collection 'STOE X-AREA'
_computing_data_reduction 'STOE X-RED'
_computing_molecular_graphics ORTEP3
_computing_publication_material 'SHELXL-97 (Sheldrick, 1997)'
_computing_structure_refinement 'SHELXL-97 (Sheldrick, 1997)'
_computing_structure_solution 'SHELXS-97 (Sheldrick, 1997)'
_diffrn_ambient_temperature 200(2)
_diffrn_detector_area_resol_mean 6.67
_diffrn_measured_fraction_theta_full 0.979
_diffrn_measured_fraction_theta_max 0.979
_diffrn_measurement_device_type 'STOE IPDS 2T'
_diffrn_measurement_method 'rotation method'
_diffrn_radiation_monochromator graphite
_diffrn_radiation_source 'fine-focus sealed tube'
_diffrn_radiation_type MoK\a
_diffrn_radiation_wavelength 0.71073
_diffrn_reflns_av_R_equivalents 0.1247
_diffrn_reflns_av_sigmaI/netI 0.1441
_diffrn_reflns_limit_h_max 22
_diffrn_reflns_limit_h_min -29
_diffrn_reflns_limit_k_max 13
_diffrn_reflns_limit_k_min -14
_diffrn_reflns_limit_l_max 25
_diffrn_reflns_limit_l_min -25
_diffrn_reflns_number 14200
_diffrn_reflns_theta_full 29.30
_diffrn_reflns_theta_max 29.30
_diffrn_reflns_theta_min 1.95
_diffrn_standards_decay_% 0.1
_exptl_absorpt_coefficient_mu 0.178
_exptl_absorpt_correction_type none
_exptl_crystal_colour yellow
_exptl_crystal_density_diffrn 1.223
_exptl_crystal_density_method 'not measured'
_exptl_crystal_description plate
_exptl_crystal_F_000 1648
_exptl_crystal_size_max 0.4
_exptl_crystal_size_mid 0.2
_exptl_crystal_size_min 0.2
_refine_diff_density_max 0.318
_refine_diff_density_min -0.335
_refine_diff_density_rms 0.102
_refine_ls_extinction_coef 0.0055(4)
_refine_ls_extinction_expression Fc^*^=kFc[1+0.001xFc^2^\l^3^/sin(2\q)]^-1/4^
_refine_ls_extinction_method SHELXL
_refine_ls_goodness_of_fit_ref 1.077
_refine_ls_hydrogen_treatment 'riding model'
_refine_ls_matrix_type full
_refine_ls_number_parameters 247
_refine_ls_number_reflns 5641
_refine_ls_number_restraints 0
_refine_ls_restrained_S_all 1.077
_refine_ls_R_factor_all 0.1837
_refine_ls_R_factor_gt 0.0633
_refine_ls_shift/su_max 0.001
_refine_ls_shift/su_mean 0.000
_refine_ls_structure_factor_coef Fsqd
_refine_ls_weighting_details 'calc w=1/[\s^2^(Fo^2^)+(0.0461P)^2^+0.0000P] where P=(Fo^2^+2Fc^2^)/3'
_refine_ls_weighting_scheme calc
_refine_ls_wR_factor_gt 0.1079
_refine_ls_wR_factor_ref 0.1674
_reflns_number_gt 2182
_reflns_number_total 5641
_reflns_threshold_expression >2sigma(I)
_cod_data_source_file ic702344s-file010_6.cif
_cod_data_source_block jganthr
_cod_original_cell_volume 4208.1(7)
_cod_database_code 4304774

loop_
_symmetry_equiv_pos_as_xyz
'x, y, z'
'-x, y, -z+1/2'
'x+1/2, y+1/2, z'
'-x+1/2, y+1/2, -z+1/2'
'-x, -y, -z'
'x, -y, z-1/2'
'-x+1/2, -y+1/2, -z'
'x+1/2, -y+1/2, z-1/2'

loop_
_atom_site_label
_atom_site_type_symbol
_atom_site_fract_x
_atom_site_fract_y
_atom_site_fract_z
_atom_site_U_iso_or_equiv
_atom_site_adp_type
_atom_site_occupancy
_atom_site_symmetry_multiplicity
_atom_site_calc_flag
_atom_site_refinement_flags
_atom_site_disorder_assembly
_atom_site_disorder_group
S1 S 0.17813(4) 0.62306(9) 0.20405(5) 0.0549(3) Uani 1 1 d . . .
C2 C 0.15786(15) 0.5554(4) 0.12140(16) 0.0448(8) Uani 1 1 d . . .
N3 N 0.12878(13) 0.6234(3) 0.06053(13) 0.0486(7) Uani 1 1 d . . .
C4 C 0.07217(16) 0.6706(3) 0.05208(15) 0.0439(8) Uani 1 1 d . . .
N5 N 0.05130(12) 0.7583(3) 0.00000(13) 0.0459(7) Uani 1 1 d . . .
H5 H 0.0126 0.7828 -0.0025 0.055 Uiso 1 1 calc R . .
C31 C 0.02333(15) 0.6321(3) 0.09417(15) 0.0443(8) Uani 1 1 d . . .
C32 C -0.01522(18) 0.7170(4) 0.11935(18) 0.0584(10) Uani 1 1 d . . .
H32 H -0.0113 0.8007 0.1096 0.070 Uiso 1 1 calc R . .
C33 C -0.0595(2) 0.6791(4) 0.1589(2) 0.0701(11) Uani 1 1 d . . .
H33 H -0.0842 0.7375 0.1767 0.084 Uiso 1 1 calc R . .
C34 C -0.06708(19) 0.5560(5) 0.1719(2) 0.0693(12) Uani 1 1 d . . .
H34 H -0.0973 0.5309 0.1982 0.083 Uiso 1 1 calc R . .
C35 C -0.03034(19) 0.4700(4) 0.14631(18) 0.0609(11) Uani 1 1 d . . .
H35 H -0.0357 0.3863 0.1548 0.073 Uiso 1 1 calc R . .
C36 C 0.01497(16) 0.5076(4) 0.10765(17) 0.0509(9) Uani 1 1 d . . .
H36 H 0.0400 0.4488 0.0906 0.061 Uiso 1 1 calc R . .
N6 N 0.17436(13) 0.4407(3) 0.10742(14) 0.0517(7) Uani 1 1 d . . .
C41 C 0.21009(18) 0.3607(4) 0.16601(19) 0.0606(10) Uani 1 1 d . . .
H41A H 0.2384 0.4113 0.2019 0.073 Uiso 1 1 calc R . .
H41B H 0.2364 0.3036 0.1452 0.073 Uiso 1 1 calc R . .
C42 C 0.1663(2) 0.2885(4) 0.2035(2) 0.0806(14) Uani 1 1 d . . .
H42A H 0.1913 0.2374 0.2411 0.121 Uiso 1 1 calc R . .
H42B H 0.1386 0.2373 0.1683 0.121 Uiso 1 1 calc R . .
H42C H 0.1409 0.3447 0.2253 0.121 Uiso 1 1 calc R . .
C43 C 0.15771(18) 0.3862(4) 0.03364(18) 0.0610(10) Uani 1 1 d . . .
H43A H 0.1175 0.4213 0.0073 0.073 Uiso 1 1 calc R . .
H43B H 0.1515 0.2978 0.0379 0.073 Uiso 1 1 calc R . .
C44 C 0.2086(2) 0.4082(5) -0.0098(2) 0.0893(14) Uani 1 1 d . . .
H44A H 0.1955 0.3715 -0.0575 0.134 Uiso 1 1 calc R . .
H44B H 0.2482 0.3717 0.0154 0.134 Uiso 1 1 calc R . .
H44C H 0.2144 0.4956 -0.0149 0.134 Uiso 1 1 calc R . .
C51 C 0.08239(16) 0.8152(3) -0.05028(15) 0.0431(8) Uani 1 1 d . . .
C52 C 0.14635(16) 0.7939(3) -0.05199(17) 0.0526(9) Uani 1 1 d . . .
H52 H 0.1706 0.7401 -0.0182 0.063 Uiso 1 1 calc R . .
C53 C 0.17385(17) 0.8512(4) -0.10286(18) 0.0594(10) Uani 1 1 d . . .
H53 H 0.2168 0.8364 -0.1028 0.071 Uiso 1 1 calc R . .
C54 C 0.13931(19) 0.9303(4) -0.15398(19) 0.0631(10) Uani 1 1 d . . .
H54 H 0.1584 0.9686 -0.1885 0.076 Uiso 1 1 calc R . .
C55 C 0.07597(18) 0.9520(3) -0.15335(17) 0.0553(10) Uani 1 1 d . . .
H55 H 0.0523 1.0051 -0.1881 0.066 Uiso 1 1 calc R . .
C56 C 0.04652(16) 0.8969(3) -0.10243(15) 0.0447(8) Uani 1 1 d . . .
C57 C -0.02217(17) 0.9259(3) -0.10469(18) 0.0494(9) Uani 1 1 d . . .
O57 O -0.04720(12) 0.9998(2) -0.15849(13) 0.0667(7) Uani 1 1 d . . .
H57 H -0.0848 1.0130 -0.1576 0.100 Uiso 1 1 calc R . .
O58 O -0.05276(11) 0.8853(3) -0.06167(14) 0.0671(7) Uani 1 1 d . . .
C61 C 0.2958(2) 0.5498(4) -0.1286(2) 0.0802(13) Uani 1 1 d . . .
H61A H 0.3163 0.4945 -0.0905 0.120 Uiso 1 1 calc R . .
H61B H 0.2609 0.5078 -0.1603 0.120 Uiso 1 1 calc R . .
H61C H 0.2797 0.6204 -0.1071 0.120 Uiso 1 1 calc R . .
O62 O 0.33995(13) 0.5884(3) -0.16912(16) 0.0750(8) Uani 1 1 d . . .
H62 H 0.3338 0.6615 -0.1801 0.112 Uiso 1 1 calc R . .

loop_
_atom_site_aniso_label
_atom_site_aniso_U_11
_atom_site_aniso_U_22
_atom_site_aniso_U_33
_atom_site_aniso_U_23
_atom_site_aniso_U_13
_atom_site_aniso_U_12
S1 0.0538(6) 0.0584(6) 0.0507(5) 0.0042(5) 0.0072(4) -0.0029(5)
C2 0.0312(17) 0.054(2) 0.0504(18) 0.0128(16) 0.0108(14) -0.0015(16)
N3 0.0423(16) 0.0533(19) 0.0519(15) 0.0103(14) 0.0141(12) 0.0042(15)
C4 0.045(2) 0.046(2) 0.0399(15) 0.0012(14) 0.0066(14) -0.0068(16)
N5 0.0336(14) 0.0536(19) 0.0505(14) 0.0116(13) 0.0091(12) 0.0042(13)
C31 0.0402(18) 0.051(2) 0.0397(15) 0.0008(16) 0.0049(13) -0.0023(17)
C32 0.059(2) 0.056(3) 0.066(2) -0.0009(18) 0.0251(19) -0.001(2)
C33 0.067(3) 0.072(3) 0.079(3) -0.002(2) 0.032(2) 0.001(2)
C34 0.060(3) 0.089(4) 0.066(2) -0.002(2) 0.029(2) -0.015(3)
C35 0.064(2) 0.061(3) 0.059(2) 0.0036(19) 0.0168(19) -0.020(2)
C36 0.048(2) 0.054(2) 0.0509(18) -0.0022(16) 0.0110(15) -0.0020(18)
N6 0.0496(17) 0.049(2) 0.0550(16) 0.0044(14) 0.0078(13) 0.0029(15)
C41 0.054(2) 0.054(3) 0.069(2) 0.0114(19) 0.0032(18) 0.014(2)
C42 0.078(3) 0.069(3) 0.090(3) 0.031(2) 0.008(2) -0.004(2)
C43 0.058(2) 0.059(3) 0.065(2) -0.0029(19) 0.0116(18) 0.007(2)
C44 0.086(3) 0.103(4) 0.088(3) -0.011(3) 0.041(2) 0.011(3)
C51 0.0434(19) 0.044(2) 0.0415(16) -0.0021(14) 0.0077(14) -0.0055(16)
C52 0.042(2) 0.062(3) 0.0541(19) 0.0081(17) 0.0095(16) 0.0026(18)
C53 0.043(2) 0.075(3) 0.064(2) 0.005(2) 0.0190(17) -0.0029(19)
C54 0.066(3) 0.069(3) 0.061(2) 0.0131(19) 0.0270(19) -0.004(2)
C55 0.059(2) 0.057(3) 0.0481(18) 0.0122(17) 0.0089(17) 0.000(2)
C56 0.0479(19) 0.043(2) 0.0421(16) 0.0001(14) 0.0066(14) -0.0018(16)
C57 0.049(2) 0.046(2) 0.0499(19) 0.0024(16) 0.0044(17) -0.0052(17)
O57 0.0538(15) 0.0725(19) 0.0714(15) 0.0252(14) 0.0082(12) 0.0139(14)
O58 0.0438(14) 0.083(2) 0.0754(15) 0.0269(15) 0.0146(12) 0.0100(14)
C61 0.085(3) 0.080(3) 0.080(3) -0.002(2) 0.027(2) 0.002(3)
O62 0.0643(17) 0.064(2) 0.0982(19) 0.0133(16) 0.0215(16) 0.0167(15)

loop_
_atom_type_symbol
_atom_type_description
_atom_type_scat_dispersion_real
_atom_type_scat_dispersion_imag
_atom_type_scat_source
C C 0.0033 0.0016 'International Tables Vol C Tables 4.2.6.8 and 6.1.1.4'
H H 0.0000 0.0000 'International Tables Vol C Tables 4.2.6.8 and 6.1.1.4'
N N 0.0061 0.0033 'International Tables Vol C Tables 4.2.6.8 and 6.1.1.4'
O O 0.0106 0.0060 'International Tables Vol C Tables 4.2.6.8 and 6.1.1.4'
S S 0.1246 0.1234 'International Tables Vol C Tables 4.2.6.8 and 6.1.1.4'

loop_
_geom_angle_atom_site_label_1
_geom_angle_atom_site_label_2
_geom_angle_atom_site_label_3
_geom_angle
_geom_angle_site_symmetry_1
_geom_angle_site_symmetry_3
_geom_angle_publ_flag
N6 C2 N3 115.2(3) . . ?
N6 C2 S1 124.0(2) . . ?
N3 C2 S1 120.4(3) . . ?
C4 N3 C2 123.7(3) . . ?
N3 C4 N5 121.1(3) . . ?
N3 C4 C31 124.6(3) . . ?
N5 C4 C31 114.2(3) . . ?
C4 N5 C51 130.8(3) . . ?
C32 C31 C36 118.3(3) . . ?
C32 C31 C4 121.9(3) . . ?
C36 C31 C4 119.8(3) . . ?
C33 C32 C31 120.8(4) . . ?
C34 C33 C32 120.3(4) . . ?
C35 C34 C33 120.0(4) . . ?
C34 C35 C36 119.9(4) . . ?
C35 C36 C31 120.7(4) . . ?
C2 N6 C43 122.4(3) . . ?
C2 N6 C41 121.3(3) . . ?
C43 N6 C41 116.3(3) . . ?
N6 C41 C42 112.1(3) . . ?
N6 C43 C44 112.5(3) . . ?
C52 C51 N5 123.4(3) . . ?
C52 C51 C56 118.5(3) . . ?
N5 C51 C56 118.1(3) . . ?
C53 C52 C51 120.7(3) . . ?
C52 C53 C54 121.2(3) . . ?
C53 C54 C55 118.9(3) . . ?
C54 C55 C56 121.7(3) . . ?
C55 C56 C51 118.9(3) . . ?
C55 C56 C57 118.7(3) . . ?
C51 C56 C57 122.4(3) . . ?
O58 C57 O57 122.5(3) . . ?
O58 C57 C56 124.6(3) . . ?
O57 C57 C56 112.9(3) . . ?

loop_
_geom_bond_atom_site_label_1
_geom_bond_atom_site_label_2
_geom_bond_distance
_geom_bond_site_symmetry_2
_geom_bond_publ_flag
S1 C2 1.678(3) . ?
C2 N6 1.330(4) . ?
C2 N3 1.383(4) . ?
N3 C4 1.290(4) . ?
C4 N5 1.363(4) . ?
C4 C31 1.493(5) . ?
N5 C51 1.402(4) . ?
C31 C32 1.381(5) . ?
C31 C36 1.388(5) . ?
C32 C33 1.379(5) . ?
C33 C34 1.369(6) . ?
C34 C35 1.367(5) . ?
C35 C36 1.386(5) . ?
N6 C43 1.470(4) . ?
N6 C41 1.473(4) . ?
C41 C42 1.502(5) . ?
C43 C44 1.506(6) . ?
C51 C52 1.392(5) . ?
C51 C56 1.412(4) . ?
C52 C53 1.367(5) . ?
C53 C54 1.372(5) . ?
C54 C55 1.375(5) . ?
C55 C56 1.382(5) . ?
C56 C57 1.492(5) . ?
C57 O58 1.220(4) . ?
C57 O57 1.305(4) . ?
C61 O62 1.394(5) . ?

loop_
_geom_hbond_atom_site_label_D
_geom_hbond_atom_site_label_H
_geom_hbond_atom_site_label_A
_geom_hbond_distance_DH
_geom_hbond_distance_HA
_geom_hbond_distance_DA
_geom_hbond_angle_DHA
_geom_hbond_site_symmetry_A
N5 H5 O58 0.86 1.93 2.655(3) 140.8 .
O57 H57 O62 0.82 1.77 2.562(4) 160.8 3_455
O62 H62 S1 0.82 2.37 3.193(3) 175.8 7_565

loop_
_cod_related_entry_id
_cod_related_entry_database
_cod_related_entry_code
1 ChemSpider 30660784
